data_7206403
loop_
_publ_author_name
'Wu, Jin-Ji'
'Xue, Wei'
'Cao, Man-Li'
'Qiao, Zheng-Ping'
'Ye, Bao-Hui'

_publ_section_title
;
 Temperature-dependent supramolecular isomers of a tetranuclear
 macrocycle and a zigzag chain based on dicopper building blocks
;
_journal_issue 17
_journal_name_full CrystEngComm
_journal_page_first 5495
_journal_paper_doi 10.1039/c1ce05370a
_journal_volume 13
_journal_year 2011
_chemical_formula_sum 'C34 H32 Cu4 N10 O13'
_chemical_formula_weight 1042.86
_chemical_name_systematic
;
?
;
_space_group_IT_number 2
_symmetry_cell_setting triclinic
_symmetry_space_group_name_Hall '-P 1'
_symmetry_space_group_name_H-M 'P -1'
_atom_sites_solution_hydrogens geom
_atom_sites_solution_primary direct
_atom_sites_solution_secondary difmap
_audit_creation_method SHELXL-97
_cell_angle_alpha 94.8230(10)
_cell_angle_beta 110.5320(10)
_cell_angle_gamma 118.4430(10)
_cell_formula_units_Z 1
_cell_length_a 9.9590(5)
_cell_length_b 10.0093(5)
_cell_length_c 11.8264(6)
_cell_measurement_reflns_used 3598
_cell_measurement_temperature 173(2)
_cell_measurement_theta_max 26.00
_cell_measurement_theta_min 1.93
_cell_volume 924.49(8)
_computing_cell_refinement 'Bruker SMART'
_computing_data_collection 'Bruker SMART'
_computing_data_reduction 'Bruker SAINT'
_computing_molecular_graphics 'Bruker SHELXTL'
_computing_publication_material 'Bruker SHELXTL'
_computing_structure_refinement 'SHELXL-97 (Sheldrick, 1997)'
_computing_structure_solution 'SHELXS-97 (Sheldrick, 1990)'
_diffrn_ambient_temperature 173(2)
_diffrn_measured_fraction_theta_full 0.986
_diffrn_measured_fraction_theta_max 0.986
_diffrn_measurement_device_type 'CCD area detector'
_diffrn_measurement_method 'phi and omega scans'
_diffrn_radiation_monochromator graphite
_diffrn_radiation_source 'fine-focus sealed tube'
_diffrn_radiation_type MoK\a
_diffrn_radiation_wavelength 0.71073
_diffrn_reflns_av_R_equivalents 0.0147
_diffrn_reflns_av_sigmaI/netI 0.0197
_diffrn_reflns_limit_h_max 12
_diffrn_reflns_limit_h_min -12
_diffrn_reflns_limit_k_max 12
_diffrn_reflns_limit_k_min -11
_diffrn_reflns_limit_l_max 14
_diffrn_reflns_limit_l_min -14
_diffrn_reflns_number 7732
_diffrn_reflns_theta_full 26.00
_diffrn_reflns_theta_max 26.00
_diffrn_reflns_theta_min 1.93
_diffrn_standards_decay_% negligible
_exptl_absorpt_coefficient_mu 2.353
_exptl_absorpt_correction_T_max 0.6505
_exptl_absorpt_correction_T_min 0.4529
_exptl_absorpt_correction_type multi-scan
_exptl_absorpt_process_details SADABS
_exptl_crystal_colour green
_exptl_crystal_density_diffrn 1.873
_exptl_crystal_density_method 'not measured'
_exptl_crystal_description plate-like
_exptl_crystal_F_000 526
_exptl_crystal_size_max 0.40
_exptl_crystal_size_mid 0.35
_exptl_crystal_size_min 0.20
_refine_diff_density_max 0.326
_refine_diff_density_min -0.403
_refine_diff_density_rms 0.076
_refine_ls_extinction_method none
_refine_ls_goodness_of_fit_ref 1.061
_refine_ls_hydrogen_treatment constr
_refine_ls_matrix_type full
_refine_ls_number_parameters 282
_refine_ls_number_reflns 3598
_refine_ls_number_restraints 0
_refine_ls_restrained_S_all 1.061
_refine_ls_R_factor_all 0.0267
_refine_ls_R_factor_gt 0.0248
_refine_ls_shift/su_max 0.002
_refine_ls_shift/su_mean 0.000
_refine_ls_structure_factor_coef Fsqd
_refine_ls_weighting_details 'calc w=1/[\s^2^(Fo^2^)+(0.0416P)^2^+0.4484P] where P=(Fo^2^+2Fc^2^)/3'
_refine_ls_weighting_scheme calc
_refine_ls_wR_factor_gt 0.0677
_refine_ls_wR_factor_ref 0.0693
_reflns_number_gt 3333
_reflns_number_total 3598
_reflns_threshold_expression >2sigma(I)
_cod_data_source_file c1ce05370a.txt
_cod_data_source_block 1
_cod_depositor_comments
;
The following automatic conversions were performed:

'_symmetry_cell_setting' value 'Triclinic' changed to 'triclinic'
according to /home/saulius/struct/CIF-dictionaries/cif_core.dic
dictionary named 'cif_core.dic' version 2.4.1 from
2010-06-29.

'_refine_ls_hydrogen_treatment' value 'CONSTR' changed
to 'constr' according to
/home/saulius/struct/CIF-dictionaries/cif_core.dic dictionary named
'cif_core.dic' version 2.4.1 from 2010-06-29.

Automatic conversion script
Id: cif_fix_values 1715 2011-07-08 13:25:40Z adriana 
;
_cod_original_sg_symbol_H-M P-1
_cod_database_code 7206403

loop_
_symmetry_equiv_pos_as_xyz
'x, y, z'
'-x, -y, -z'

loop_
_atom_site_label
_atom_site_type_symbol
_atom_site_fract_x
_atom_site_fract_y
_atom_site_fract_z
_atom_site_U_iso_or_equiv
_atom_site_adp_type
_atom_site_occupancy
_atom_site_symmetry_multiplicity
_atom_site_calc_flag
_atom_site_refinement_flags
Cu1 Cu 0.23751(3) 1.09861(3) 0.31835(2) 0.01932(8) Uani 1 1 d .
Cu2 Cu 0.56490(3) 1.20962(3) 0.28799(2) 0.02218(9) Uani 1 1 d .
O6 O 0.22444(18) 1.22731(18) 0.20228(14) 0.0297(3) Uani 1 1 d .
N4 N 0.2862(2) 0.85671(19) 0.60185(15) 0.0196(3) Uani 1 1 d .
O3 O 0.42614(17) 1.00142(17) 0.14285(13) 0.0254(3) Uani 1 1 d .
O5 O 0.4639(2) 1.3070(2) 0.18104(15) 0.0329(4) Uani 1 1 d .
C14 C 0.2765(2) 0.8942(2) 0.12109(18) 0.0210(4) Uani 1 1 d .
O2 O 0.47938(16) 1.23935(16) 0.40899(12) 0.0208(3) Uani 1 1 d .
H2B H 0.5144 1.2195 0.4781 0.031 Uiso 1 1 d R
O1 O 0.49026(16) 1.08894(16) 0.59497(13) 0.0249(3) Uani 1 1 d .
O4 O 0.19069(17) 0.90532(17) 0.17259(13) 0.0258(3) Uani 1 1 d .
N1 N -0.0164(2) 0.9854(2) 0.25731(15) 0.0213(3) Uani 1 1 d .
N5 N 0.2002(2) 0.63008(19) 0.70935(15) 0.0206(3) Uani 1 1 d .
N2 N 0.2132(2) 0.98045(19) 0.44965(15) 0.0188(3) Uani 1 1 d .
N3 N -0.0009(2) 0.78258(19) 0.49352(15) 0.0211(3) Uani 1 1 d .
C13 C 0.1648(3) 0.5157(2) 0.76574(18) 0.0236(4) Uani 1 1 d .
H13A H 0.2537 0.5021 0.8143 0.028 Uiso 1 1 calc R
C1 C -0.1261(3) 0.9967(3) 0.15976(19) 0.0270(4) Uani 1 1 d .
H1A H -0.0842 1.0610 0.1106 0.032 Uiso 1 1 calc R
C16 C 0.3268(3) 1.2994(2) 0.1579(2) 0.0252(4) Uani 1 1 d .
C8 C 0.1220(2) 0.7701(2) 0.57464(17) 0.0192(4) Uani 1 1 d .
C6 C 0.0529(2) 0.8837(2) 0.42909(17) 0.0186(4) Uani 1 1 d .
C9 C 0.0723(2) 0.6459(2) 0.63848(17) 0.0202(4) Uani 1 1 d .
C7 C 0.3397(2) 0.9825(2) 0.55154(17) 0.0191(4) Uani 1 1 d .
C2 C -0.2987(3) 0.9177(3) 0.1279(2) 0.0287(4) Uani 1 1 d .
H2A H -0.3733 0.9303 0.0598 0.034 Uiso 1 1 calc R
C4 C -0.2492(2) 0.8023(2) 0.29541(19) 0.0231(4) Uani 1 1 d .
H4A H -0.2895 0.7328 0.3420 0.028 Uiso 1 1 calc R
C15 C 0.1950(3) 0.7386(3) 0.0211(2) 0.0311(5) Uani 1 1 d .
H15C H 0.1756 0.6530 0.0604 0.037 Uiso 1 1 calc R
H15A H 0.2709 0.7492 -0.0173 0.037 Uiso 1 1 calc R
H15B H 0.0858 0.7130 -0.0446 0.037 Uiso 1 1 calc R
C5 C -0.0781(2) 0.8887(2) 0.32318(17) 0.0197(4) Uani 1 1 d .
C11 C -0.1268(3) 0.4347(2) 0.68492(19) 0.0276(4) Uani 1 1 d .
H11A H -0.2384 0.3682 0.6775 0.033 Uiso 1 1 calc R
C3 C -0.3601(3) 0.8206(3) 0.1971(2) 0.0269(4) Uani 1 1 d .
H3A H -0.4776 0.7665 0.1776 0.032 Uiso 1 1 calc R
C17 C 0.2785(3) 1.3828(3) 0.0663(2) 0.0365(5) Uani 1 1 d .
H17A H 0.2633 1.4603 0.1073 0.044 Uiso 1 1 calc R
H17B H 0.1716 1.3041 -0.0086 0.044 Uiso 1 1 calc R
H17C H 0.3691 1.4383 0.0404 0.044 Uiso 1 1 calc R
C10 C -0.0922(3) 0.5521(2) 0.62435(19) 0.0255(4) Uani 1 1 d .
H10A H -0.1792 0.5673 0.5747 0.031 Uiso 1 1 calc R
C12 C 0.0031(3) 0.4164(2) 0.75578(19) 0.0262(4) Uani 1 1 d .
H12A H -0.0180 0.3365 0.7973 0.031 Uiso 1 1 calc R
O7 O 0.4573(5) 1.4437(4) 0.5713(4) 0.0486(10) Uani 0.50 1 d P
H7B H 0.4769 1.3996 0.5200 0.073 Uiso 0.50 1 d PR
H7C H 0.4945 1.5425 0.5858 0.073 Uiso 0.50 1 d PR

loop_
_atom_site_aniso_label
_atom_site_aniso_U_11
_atom_site_aniso_U_22
_atom_site_aniso_U_33
_atom_site_aniso_U_23
_atom_site_aniso_U_13
_atom_site_aniso_U_12
Cu1 0.01909(13) 0.02133(14) 0.01995(13) 0.01043(10) 0.00912(10) 0.01170(10)
Cu2 0.02458(14) 0.02884(15) 0.02153(14) 0.01453(11) 0.01182(11) 0.01817(11)
O6 0.0272(7) 0.0327(8) 0.0360(8) 0.0221(7) 0.0155(7) 0.0182(7)
N4 0.0207(7) 0.0198(8) 0.0178(7) 0.0068(6) 0.0078(6) 0.0109(6)
O3 0.0219(7) 0.0291(8) 0.0197(7) 0.0063(6) 0.0074(6) 0.0116(6)
O5 0.0357(8) 0.0473(10) 0.0367(8) 0.0294(8) 0.0218(7) 0.0305(8)
C14 0.0233(9) 0.0217(10) 0.0180(9) 0.0085(7) 0.0063(7) 0.0139(8)
O2 0.0214(6) 0.0212(7) 0.0183(6) 0.0074(5) 0.0090(5) 0.0102(5)
O1 0.0190(7) 0.0250(7) 0.0229(7) 0.0101(6) 0.0063(6) 0.0081(6)
O4 0.0258(7) 0.0238(7) 0.0265(7) 0.0050(6) 0.0137(6) 0.0116(6)
N1 0.0228(8) 0.0256(9) 0.0210(8) 0.0102(7) 0.0113(7) 0.0154(7)
N5 0.0235(8) 0.0191(8) 0.0186(8) 0.0070(6) 0.0094(7) 0.0109(7)
N2 0.0200(7) 0.0194(8) 0.0182(7) 0.0071(6) 0.0084(6) 0.0114(6)
N3 0.0199(8) 0.0220(8) 0.0212(8) 0.0084(7) 0.0096(7) 0.0107(7)
C13 0.0308(10) 0.0210(10) 0.0213(9) 0.0098(8) 0.0119(8) 0.0149(8)
C1 0.0290(10) 0.0368(12) 0.0233(10) 0.0164(9) 0.0125(9) 0.0216(9)
C16 0.0275(10) 0.0234(10) 0.0281(10) 0.0124(8) 0.0125(9) 0.0154(8)
C8 0.0220(9) 0.0181(9) 0.0163(8) 0.0043(7) 0.0082(7) 0.0103(8)
C6 0.0215(9) 0.0197(9) 0.0176(9) 0.0056(7) 0.0095(7) 0.0127(8)
C9 0.0223(9) 0.0190(9) 0.0163(9) 0.0047(7) 0.0082(7) 0.0096(8)
C7 0.0215(9) 0.0204(9) 0.0172(9) 0.0066(7) 0.0096(7) 0.0119(8)
C2 0.0274(10) 0.0396(12) 0.0255(10) 0.0146(9) 0.0104(9) 0.0228(10)
C4 0.0239(9) 0.0261(10) 0.0225(9) 0.0091(8) 0.0111(8) 0.0151(8)
C15 0.0308(11) 0.0285(11) 0.0298(11) 0.0025(9) 0.0098(9) 0.0167(9)
C5 0.0233(9) 0.0218(9) 0.0182(9) 0.0061(7) 0.0100(8) 0.0145(8)
C11 0.0243(10) 0.0230(10) 0.0243(10) 0.0051(8) 0.0109(8) 0.0053(8)
C3 0.0215(9) 0.0320(11) 0.0273(10) 0.0078(9) 0.0097(8) 0.0157(9)
C17 0.0351(12) 0.0433(14) 0.0455(14) 0.0319(12) 0.0208(11) 0.0264(11)
C10 0.0228(9) 0.0266(10) 0.0206(9) 0.0077(8) 0.0077(8) 0.0102(8)
C12 0.0336(11) 0.0185(10) 0.0218(10) 0.0073(8) 0.0130(9) 0.0102(8)
O7 0.071(2) 0.0270(17) 0.065(2) 0.0144(17) 0.050(2) 0.0255(18)

loop_
_atom_type_symbol
_atom_type_description
_atom_type_scat_dispersion_real
_atom_type_scat_dispersion_imag
_atom_type_scat_source
C C 0.0033 0.0016 'International Tables Vol C Tables 4.2.6.8 and 6.1.1.4'
H H 0.0000 0.0000 'International Tables Vol C Tables 4.2.6.8 and 6.1.1.4'
N N 0.0061 0.0033 'International Tables Vol C Tables 4.2.6.8 and 6.1.1.4'
O O 0.0106 0.0060 'International Tables Vol C Tables 4.2.6.8 and 6.1.1.4'
Cu Cu 0.3201 1.2651 'International Tables Vol C Tables 4.2.6.8 and 6.1.1.4'

loop_
_geom_angle_atom_site_label_1
_geom_angle_atom_site_label_2
_geom_angle_atom_site_label_3
_geom_angle
_geom_angle_site_symmetry_1
_geom_angle_site_symmetry_3
O2 Cu1 O6 91.61(6) . .
O2 Cu1 N1 165.45(6) . .
O6 Cu1 N1 89.44(6) . .
O2 Cu1 N2 95.35(6) . .
O6 Cu1 N2 165.46(6) . .
N1 Cu1 N2 80.65(6) . .
O2 Cu1 O4 105.78(5) . .
O6 Cu1 O4 93.12(6) . .
N1 Cu1 O4 88.65(6) . .
N2 Cu1 O4 97.24(6) . .
O5 Cu2 O2 91.26(6) . .
O5 Cu2 N4 168.23(7) . 2_676
O2 Cu2 N4 95.53(6) . 2_676
O5 Cu2 O3 91.81(7) . .
O2 Cu2 O3 120.93(6) . .
N4 Cu2 O3 92.92(6) 2_676 .
O5 Cu2 N5 89.00(7) . 2_676
O2 Cu2 N5 127.29(6) . 2_676
N4 Cu2 N5 79.23(6) 2_676 2_676
O3 Cu2 N5 111.73(6) . 2_676
C16 O6 Cu1 128.58(14) . .
C8 N4 C7 117.83(16) . .
C8 N4 Cu2 116.18(13) . 2_676
C7 N4 Cu2 125.98(12) . 2_676
C14 O3 Cu2 120.90(13) . .
C16 O5 Cu2 129.29(14) . .
O4 C14 O3 126.48(18) . .
O4 C14 C15 117.75(18) . .
O3 C14 C15 115.76(18) . .
Cu1 O2 Cu2 104.69(6) . .
C14 O4 Cu1 134.07(13) . .
C1 N1 C5 118.43(17) . .
C1 N1 Cu1 126.70(14) . .
C5 N1 Cu1 114.86(13) . .
C13 N5 C9 118.30(17) . .
C13 N5 Cu2 127.91(14) . 2_676
C9 N5 Cu2 113.77(13) . 2_676
C6 N2 C7 117.23(16) . .
C6 N2 Cu1 113.80(13) . .
C7 N2 Cu1 128.88(12) . .
C8 N3 C6 113.22(16) . .
N5 C13 C12 122.26(19) . .
N1 C1 C2 122.28(19) . .
O6 C16 O5 126.49(19) . .
O6 C16 C17 116.46(18) . .
O5 C16 C17 117.04(18) . .
N4 C8 N3 125.92(18) . .
N4 C8 C9 116.27(17) . .
N3 C8 C9 117.78(17) . .
N2 C6 N3 126.45(17) . .
N2 C6 C5 116.00(17) . .
N3 C6 C5 117.55(16) . .
N5 C9 C10 122.92(18) . .
N5 C9 C8 114.31(17) . .
C10 C9 C8 122.75(18) . .
O1 C7 N4 121.25(17) . .
O1 C7 N2 122.11(17) . .
N4 C7 N2 116.63(16) . .
C3 C2 C1 118.75(19) . .
C5 C4 C3 117.82(19) . .
N1 C5 C4 122.91(18) . .
N1 C5 C6 114.46(16) . .
C4 C5 C6 122.63(18) . .
C12 C11 C10 119.07(19) . .
C2 C3 C4 119.73(19) . .
C9 C10 C11 118.2(2) . .
C11 C12 C13 119.26(19) . .

loop_
_geom_bond_atom_site_label_1
_geom_bond_atom_site_label_2
_geom_bond_distance
_geom_bond_site_symmetry_2
Cu1 O2 1.9075(13) .
Cu1 O6 1.9729(14) .
Cu1 N1 2.0132(16) .
Cu1 N2 2.0416(16) .
Cu1 O4 2.2245(14) .
Cu2 O5 1.9517(15) .
Cu2 O2 1.9714(13) .
Cu2 N4 2.0161(16) 2_676
Cu2 O3 2.0470(14) .
Cu2 N5 2.1004(16) 2_676
O6 C16 1.254(3) .
N4 C8 1.328(2) .
N4 C7 1.390(2) .
N4 Cu2 2.0161(16) 2_676
O3 C14 1.265(2) .
O5 C16 1.258(3) .
C14 O4 1.248(2) .
C14 C15 1.515(3) .
O1 C7 1.222(2) .
N1 C1 1.338(3) .
N1 C5 1.348(3) .
N5 C13 1.337(3) .
N5 C9 1.348(3) .
N5 Cu2 2.1004(16) 2_676
N2 C6 1.327(2) .
N2 C7 1.395(2) .
N3 C8 1.333(3) .
N3 C6 1.339(2) .
C13 C12 1.385(3) .
C1 C2 1.386(3) .
C16 C17 1.508(3) .
C8 C9 1.481(3) .
C6 C5 1.483(3) .
C9 C10 1.382(3) .
C2 C3 1.381(3) .
C4 C5 1.384(3) .
C4 C3 1.390(3) .
C11 C12 1.379(3) .
C11 C10 1.394(3) .
